data_7119695
loop_
_publ_author_name
'Higashino, Toshiki'
'Ueda, Akira'
'Yoshida, Junya'
'Mori, Hatsumi'

_publ_section_title
;
 Improved stability of a metallic state in benzothienobenzothiophene-based
 molecular conductors: an effective increase of dimensionality with
 hydrogen bonds.
;
_journal_issue 24
_journal_name_full 'Chemical communications (Cambridge, England)'
_journal_page_first 3426
_journal_page_last 3429
_journal_paper_doi 10.1039/c7cc00784a
_journal_volume 53
_journal_year 2017
_chemical_formula_moiety 'C28 H18 O5 S4'
_chemical_formula_sum 'C28 H18 O5 S4'
_chemical_formula_weight 562.69
_space_group_IT_number 15
_symmetry_cell_setting monoclinic
_symmetry_Int_Tables_number 15
_symmetry_space_group_name_Hall '-C 2yc'
_symmetry_space_group_name_H-M 'C 1 2/c 1'
_atom_sites_solution_hydrogens geom
_atom_sites_solution_primary direct
_atom_sites_solution_secondary difmap
_audit_update_record
;
2017-01-26 deposited with the CCDC.
2017-02-20 downloaded from the CCDC.
;
_cell_angle_alpha 90.0000
_cell_angle_beta 101.342(5)
_cell_angle_gamma 90.0000
_cell_formula_units_Z 4
_cell_length_a 50.816(18)
_cell_length_b 3.9638(13)
_cell_length_c 11.696(4)
_cell_measurement_reflns_used 2556
_cell_measurement_temperature 293
_cell_measurement_theta_max 27.45
_cell_measurement_theta_min 3.27
_cell_volume 2309.9(14)
_computing_cell_refinement CrystalClear
_computing_data_collection 'CrystalClear (Rigaku Inc., 2008)'
_computing_data_reduction CrystalClear
_computing_molecular_graphics 'CrystalStructure 4.0'
_computing_publication_material 'CrystalStructure 4.0 (Rigaku, 2010)'
_computing_structure_refinement 'SHELXL97 (Sheldrick, 2008)'
_computing_structure_solution 'SIR2004 (Burla, et al., 2005)'
_diffrn_ambient_temperature 293
_diffrn_detector_area_resol_mean 7.314
_diffrn_measured_fraction_theta_full 0.984
_diffrn_measured_fraction_theta_max 0.984
_diffrn_measurement_device_type 'Rigaku Mercury70'
_diffrn_measurement_method \w
_diffrn_radiation_type 'Mo K\a'
_diffrn_radiation_wavelength 0.71075
_diffrn_reflns_av_R_equivalents 0.0319
_diffrn_reflns_limit_h_max 59
_diffrn_reflns_limit_h_min -60
_diffrn_reflns_limit_k_max 4
_diffrn_reflns_limit_k_min -4
_diffrn_reflns_limit_l_max 13
_diffrn_reflns_limit_l_min -12
_diffrn_reflns_number 6958
_diffrn_reflns_theta_full 25.00
_diffrn_reflns_theta_max 25.00
_diffrn_standards_number 0
_exptl_absorpt_coefficient_mu 0.454
_exptl_absorpt_correction_T_max 0.913
_exptl_absorpt_correction_T_min 0.805
_exptl_absorpt_correction_type multi-scan
_exptl_absorpt_process_details 'REQAB (Rigaku, 1998)'
_exptl_crystal_colour colorless
_exptl_crystal_density_diffrn 1.618
_exptl_crystal_density_method 'not measured'
_exptl_crystal_description flake
_exptl_crystal_F_000 1160.00
_exptl_crystal_size_max 0.25
_exptl_crystal_size_mid 0.20
_exptl_crystal_size_min 0.010
_refine_diff_density_max 0.310
_refine_diff_density_min -0.260
_refine_ls_extinction_method none
_refine_ls_goodness_of_fit_ref 0.996
_refine_ls_hydrogen_treatment constr
_refine_ls_number_parameters 174
_refine_ls_number_reflns 2004
_refine_ls_number_restraints 0
_refine_ls_R_factor_gt 0.0353
_refine_ls_shift/su_max 0.000
_refine_ls_structure_factor_coef Fsqd
_refine_ls_weighting_details 'w = 1/[\s^2^(Fo^2^)+(0.0572P)^2^+0.0000P] where P=(Fo^2^+2Fc^2^)/3'
_refine_ls_weighting_scheme calc
_refine_ls_wR_factor_ref 0.0982
_reflns_number_gt 1469
_reflns_number_total 2004
_reflns_threshold_expression F^2^>2.0\s(F^2^)
_cod_data_source_file c7cc00784a2.cif
_cod_data_source_block BTBTOH2_2_H2O
_cod_depositor_comments 'Adding full bibliography for 7119694--7119698.cif.'
_cod_original_cell_volume 2309.8(14)
_cod_database_code 7119695

loop_
_symmetry_equiv_pos_site_id
_symmetry_equiv_pos_as_xyz
1 +X,+Y,+Z
2 -X,+Y,1/2-Z
3 -X,-Y,-Z
4 +X,-Y,1/2+Z
5 1/2+X,1/2+Y,+Z
6 1/2-X,1/2+Y,1/2-Z
7 1/2-X,1/2-Y,-Z
8 1/2+X,1/2-Y,1/2+Z

loop_
_atom_site_label
_atom_site_type_symbol
_atom_site_fract_x
_atom_site_fract_y
_atom_site_fract_z
_atom_site_U_iso_or_equiv
_atom_site_adp_type
_atom_site_occupancy
_atom_site_symmetry_multiplicity
_atom_site_calc_flag
_atom_site_refinement_flags
S1 S 0.117792(11) 0.97589(15) 0.40181(5) 0.03115(19) Uani 1.0 8 d .
S2 S 0.152275(11) 0.53043(15) 0.72153(5) 0.03204(19) Uani 1.0 8 d .
O1 O 0.01860(3) 0.7478(5) 0.43605(14) 0.0465(5) Uani 1.0 8 d .
O2 O 0.03504(3) 0.4535(5) 0.64272(13) 0.0420(5) Uani 1.0 8 d .
O3 O 0.0000 0.8585(8) 0.7500 0.0472(7) Uani 1.0 4 d .
C1 C 0.09137(4) 0.8398(6) 0.46577(17) 0.0265(5) Uani 1.0 8 d .
C2 C 0.06429(4) 0.8670(6) 0.41700(18) 0.0311(6) Uani 1.0 8 d .
C3 C 0.04596(4) 0.7393(6) 0.47729(18) 0.0303(5) Uani 1.0 8 d .
C4 C 0.05427(4) 0.5828(6) 0.58591(18) 0.0307(6) Uani 1.0 8 d .
C5 C 0.08109(4) 0.5570(6) 0.63584(18) 0.0295(6) Uani 1.0 8 d .
C6 C 0.10020(4) 0.6853(6) 0.57582(16) 0.0266(5) Uani 1.0 8 d .
C7 C 0.12901(4) 0.6824(6) 0.60370(17) 0.0265(5) Uani 1.0 8 d .
C8 C 0.14098(4) 0.8239(6) 0.52010(17) 0.0281(5) Uani 1.0 8 d .
C9 C 0.16975(4) 0.8170(6) 0.54628(18) 0.0288(5) Uani 1.0 8 d .
C10 C 0.18871(4) 0.9332(6) 0.48410(19) 0.0350(6) Uani 1.0 8 d .
C11 C 0.21567(5) 0.8961(7) 0.5303(2) 0.0421(7) Uani 1.0 8 d .
C12 C 0.22413(4) 0.7445(7) 0.6394(2) 0.0421(7) Uani 1.0 8 d .
C13 C 0.20591(4) 0.6292(6) 0.7029(2) 0.0373(6) Uani 1.0 8 d .
C14 C 0.17874(4) 0.6638(6) 0.65662(18) 0.0297(5) Uani 1.0 8 d .
H1 H 0.0151 0.8896 0.3842 0.0558 Uiso 1.0 8 calc R
H2 H 0.0587 0.9699 0.3449 0.0373 Uiso 1.0 8 calc R
H2A H 0.0211 0.4212 0.5954 0.0504 Uiso 1.0 8 calc R
H3 H 0.0122 0.7664 0.7308 0.0701 Uiso 1.0 8 calc R
H5 H 0.0864 0.4558 0.7084 0.0354 Uiso 1.0 8 calc R
H10 H 0.1832 1.0352 0.4118 0.0420 Uiso 1.0 8 calc R
H11 H 0.2283 0.9724 0.4887 0.0505 Uiso 1.0 8 calc R
H12 H 0.2424 0.7214 0.6694 0.0505 Uiso 1.0 8 calc R
H13 H 0.2117 0.5299 0.7755 0.0448 Uiso 1.0 8 calc R

loop_
_atom_site_aniso_label
_atom_site_aniso_U_11
_atom_site_aniso_U_22
_atom_site_aniso_U_33
_atom_site_aniso_U_12
_atom_site_aniso_U_13
_atom_site_aniso_U_23
S1 0.0240(4) 0.0395(4) 0.0302(4) -0.0011(3) 0.0061(3) 0.0029(3)
S2 0.0243(4) 0.0406(4) 0.0309(4) 0.0008(3) 0.0045(3) 0.0028(3)
O1 0.0235(9) 0.0642(13) 0.0497(11) -0.0011(8) 0.0022(8) 0.0132(9)
O2 0.0230(9) 0.0608(12) 0.0435(10) -0.0067(8) 0.0097(8) 0.0057(9)
O3 0.0372(17) 0.0558(19) 0.0488(17) 0.0000 0.0086(14) 0.0000
C1 0.0247(12) 0.0267(12) 0.0288(12) -0.0012(9) 0.0070(9) -0.0032(10)
C2 0.0279(13) 0.0365(13) 0.0283(12) 0.0007(10) 0.0041(10) 0.0014(10)
C3 0.0194(11) 0.0347(13) 0.0353(12) -0.0009(10) 0.0016(10) -0.0052(10)
C4 0.0254(12) 0.0348(13) 0.0340(13) -0.0024(10) 0.0114(10) -0.0025(10)
C5 0.0244(12) 0.0331(13) 0.0304(12) -0.0012(9) 0.0037(10) 0.0008(10)
C6 0.0241(12) 0.0282(12) 0.0273(12) -0.0011(10) 0.0049(9) -0.0053(10)
C7 0.0243(12) 0.0265(12) 0.0288(11) -0.0009(9) 0.0053(9) -0.0037(10)
C8 0.0260(12) 0.0282(12) 0.0302(12) -0.0009(10) 0.0058(10) -0.0045(10)
C9 0.0260(12) 0.0302(13) 0.0313(12) -0.0002(10) 0.0079(10) -0.0045(10)
C10 0.0296(13) 0.0407(15) 0.0356(13) -0.0030(10) 0.0082(11) 0.0011(11)
C11 0.0287(13) 0.0524(17) 0.0481(16) -0.0045(12) 0.0148(12) -0.0049(12)
C12 0.0207(12) 0.0535(18) 0.0504(15) 0.0020(12) 0.0028(11) -0.0073(13)
C13 0.0289(13) 0.0443(15) 0.0375(13) 0.0042(11) 0.0034(11) -0.0018(11)
C14 0.0246(12) 0.0314(13) 0.0337(12) -0.0003(10) 0.0071(10) -0.0047(10)

loop_
_atom_type_symbol
_atom_type_description
_atom_type_scat_dispersion_real
_atom_type_scat_dispersion_imag
_atom_type_scat_source
C C 0.0033 0.0016
;
International Tables for Crystallography
(1992, Vol. C, Tables 4.2.6.8 and 6.1.1.4)
;
H H 0.0000 0.0000
;
International Tables for Crystallography
(1992, Vol. C, Table 6.1.1.4)
;
O O 0.0106 0.0060
;
International Tables for Crystallography
(1992, Vol. C, Tables 4.2.6.8 and 6.1.1.4)
;
S S 0.1246 0.1234
;
International Tables for Crystallography
(1992, Vol. C, Tables 4.2.6.8 and 6.1.1.4)
;

loop_
_geom_angle_atom_site_label_1
_geom_angle_atom_site_label_2
_geom_angle_atom_site_label_3
_geom_angle
_geom_angle_publ_flag
_geom_angle_site_symmetry_3
C1 S1 C8 90.57(10) yes .
C7 S2 C14 90.70(11) yes .
S1 C1 C2 125.76(17) yes .
S1 C1 C6 112.96(15) yes .
C2 C1 C6 121.3(2) yes .
C1 C2 C3 118.64(19) yes .
O1 C3 C2 123.44(19) yes .
O1 C3 C4 115.5(2) yes .
C2 C3 C4 121.02(19) yes .
O2 C4 C3 118.92(18) yes .
O2 C4 C5 120.17(19) yes .
C3 C4 C5 120.9(2) yes .
C4 C5 C6 119.11(19) yes .
C1 C6 C5 119.04(18) yes .
C1 C6 C7 109.66(19) yes .
C5 C6 C7 131.27(18) yes .
S2 C7 C6 133.41(17) yes .
S2 C7 C8 112.33(15) yes .
C6 C7 C8 114.26(17) yes .
S1 C8 C7 112.54(15) yes .
S1 C8 C9 132.80(17) yes .
C7 C8 C9 114.66(18) yes .
C8 C9 C10 131.48(19) yes .
C8 C9 C14 109.57(19) yes .
C10 C9 C14 118.95(18) yes .
C9 C10 C11 119.7(2) yes .
C10 C11 C12 120.5(3) yes .
C11 C12 C13 121.1(2) yes .
C12 C13 C14 118.8(2) yes .
S2 C14 C9 112.73(15) yes .
S2 C14 C13 126.27(18) yes .
C9 C14 C13 121.0(2) yes .
C3 O1 H1 109.482 no .
C4 O2 H2A 109.454 no .
H3 O3 H3 124.998 no 2_556
C1 C2 H2 120.655 no .
C3 C2 H2 120.701 no .
C4 C5 H5 120.456 no .
C6 C5 H5 120.436 no .
C9 C10 H10 120.124 no .
C11 C10 H10 120.156 no .
C10 C11 H11 119.783 no .
C12 C11 H11 119.767 no .
C11 C12 H12 119.450 no .
C13 C12 H12 119.441 no .
C12 C13 H13 120.633 no .
C14 C13 H13 120.596 no .

loop_
_geom_bond_atom_site_label_1
_geom_bond_atom_site_label_2
_geom_bond_distance
_geom_bond_publ_flag
_geom_bond_site_symmetry_2
S1 C1 1.746(3) yes .
S1 C8 1.739(2) yes .
S2 C7 1.737(2) yes .
S2 C14 1.751(3) yes .
O1 C3 1.380(3) yes .
O2 C4 1.384(3) yes .
C1 C2 1.386(3) yes .
C1 C6 1.416(3) yes .
C2 C3 1.371(4) yes .
C3 C4 1.402(3) yes .
C4 C5 1.377(3) yes .
C5 C6 1.401(4) yes .
C6 C7 1.436(3) yes .
C7 C8 1.369(3) yes .
C8 C9 1.434(3) yes .
C9 C10 1.395(4) yes .
C9 C14 1.418(3) yes .
C10 C11 1.378(3) yes .
C11 C12 1.399(4) yes .
C12 C13 1.374(4) yes .
C13 C14 1.387(3) yes .
O1 H1 0.820 no .
O2 H2A 0.820 no .
O3 H3 0.791 no .
O3 H3 0.791 no 2_556
C2 H2 0.930 no .
C5 H5 0.930 no .
C10 H10 0.930 no .
C11 H11 0.930 no .
C12 H12 0.930 no .
C13 H13 0.930 no .

loop_
_geom_contact_atom_site_label_1
_geom_contact_atom_site_label_2
_geom_contact_distance
_geom_contact_publ_flag
_geom_contact_site_symmetry_2
S1 C10 3.547(3) no .
S2 C5 3.560(3) no .
O1 O2 2.666(3) no .
C1 C4 2.758(4) no .
C2 C5 2.816(3) no .
C3 C6 2.779(3) no .
C9 C12 2.779(3) no .
C10 C13 2.808(4) no .
C11 C14 2.764(4) no .
S1 S2 3.5775(12) no 4_574
S2 S1 3.5775(12) no 4_575
O1 O1 3.284(3) no 3_566
O1 O1 3.305(3) no 3_576
O1 O2 2.816(3) no 3_566
O1 O3 3.255(3) no 3_566
O1 O3 2.693(3) no 3_576
O2 O1 2.816(3) no 3_566
O2 O3 3.344(3) no 1_545
O2 O3 2.864(3) no .
O2 C2 3.498(3) no 4_565
O2 C3 3.534(3) no 1_545
O3 O1 3.255(3) no 3_566
O3 O1 2.693(3) no 3_576
O3 O1 3.255(3) no 4_565
O3 O1 2.693(3) no 4_575
O3 O2 2.864(3) no .
O3 O2 3.344(3) no 1_565
O3 O2 2.864(3) no 2_556
O3 O2 3.344(3) no 2_566
O3 C3 3.553(3) no 3_576
O3 C3 3.553(3) no 4_575
C1 C5 3.567(4) no 1_565
C1 C6 3.587(3) no 1_565
C2 O2 3.498(3) no 4_564
C2 C4 3.551(4) no 1_565
C3 O2 3.534(3) no 1_565
C3 O3 3.553(3) no 3_576
C3 C4 3.572(4) no 1_565
C4 C2 3.551(4) no 1_545
C4 C3 3.572(4) no 1_545
C5 C1 3.567(4) no 1_545
C6 C1 3.587(3) no 1_545
C9 C14 3.593(4) no 1_565
C11 C12 3.592(4) no 1_565
C12 C11 3.592(4) no 1_545
C14 C9 3.593(4) no 1_545
S1 H2 2.9462 no .
S1 H10 3.3102 no .
S2 H5 3.3314 no .
S2 H13 2.9600 no .
O1 H2 2.6297 no .
O1 H2A 2.2522 no .
O2 H1 3.4569 no .
O2 H5 2.5741 no .
C1 H5 3.2730 no .
C2 H1 2.4559 no .
C3 H2A 2.4050 no .
C3 H5 3.2583 no .
C4 H1 3.0267 no .
C4 H2 3.2560 no .
C5 H2A 3.0411 no .
C6 H2 3.2832 no .
C7 H5 2.8331 no .
C8 H10 2.8239 no .
C9 H11 3.2376 no .
C9 H13 3.2828 no .
C10 H12 3.2434 no .
C11 H13 3.2561 no .
C12 H10 3.2508 no .
C13 H11 3.2472 no .
C14 H10 3.2671 no .
C14 H12 3.2164 no .
H1 H2 2.3715 no .
H1 H2A 3.0565 no .
H2A H5 3.3283 no .
H10 H11 2.3074 no .
H11 H12 2.3184 no .
H12 H13 2.3047 no .
S1 H5 3.0271 no 4_564
S1 H5 3.3628 no 4_574
S2 H10 3.3270 no 4_565
S2 H10 3.0010 no 4_575
O1 H1 3.4536 no 1_545
O1 H1 3.2904 no 3_576
O1 H2A 3.2438 no 1_565
O1 H2A 2.0872 no 3_566
O1 H3 3.5261 no .
O1 H3 3.0357 no 3_566
O1 H3 2.9615 no 3_576
O1 H3 3.1168 no 4_564
O1 H3 3.0445 no 4_574
O2 H1 2.8496 no 3_566
O2 H1 3.4620 no 4_565
O2 H2 2.9550 no 4_565
O2 H2 3.3375 no 4_575
O2 H3 3.2080 no 1_545
O2 H3 2.1004 no .
O2 H3 3.3009 no 2_556
O3 H1 3.3724 no 3_566
O3 H1 1.8910 no 3_576
O3 H1 3.3724 no 4_565
O3 H1 1.8910 no 4_575
O3 H2 3.0470 no 3_576
O3 H2 3.0470 no 4_575
O3 H2A 2.8604 no .
O3 H2A 3.1864 no 1_565
O3 H2A 2.8604 no 2_556
O3 H2A 3.1864 no 2_566
C1 H5 3.1933 no 4_564
C2 H3 3.4034 no 4_574
C2 H5 3.1522 no 4_564
C3 H2 3.5370 no 1_545
C3 H2A 3.3915 no 1_565
C3 H2A 3.4045 no 3_566
C4 H2 3.4784 no 4_575
C4 H3 3.0639 no .
C5 H2 3.5680 no 4_565
C5 H2 3.4473 no 4_575
C6 H5 3.5565 no 1_565
C10 H13 3.4354 no 4_564
C11 H11 3.2449 no 7_566
C11 H12 3.4894 no 7_566
C11 H13 3.3962 no 4_564
C12 H11 3.5591 no 1_545
C12 H11 3.2006 no 7_566
C12 H12 3.2705 no 6_546
C12 H12 3.1573 no 6_556
C12 H13 3.4107 no 6_556
C13 H10 3.1908 no 4_575
C13 H12 3.1942 no 6_546
C14 H10 3.1802 no 4_575
H1 O1 3.4536 no 1_565
H1 O1 3.2904 no 3_576
H1 O2 2.8496 no 3_566
H1 O2 3.4620 no 4_564
H1 O3 3.3724 no 3_566
H1 O3 1.8910 no 3_576
H1 H1 3.2120 no 2_555
H1 H1 3.4752 no 3_576
H1 H2A 3.2148 no 1_565
H1 H2A 2.2631 no 3_566
H1 H2A 3.3264 no 3_576
H1 H3 3.1249 no 3_566
H1 H3 2.2052 no 3_576
H1 H3 3.1465 no 4_564
H1 H3 2.2357 no 4_574
H2 O2 2.9550 no 4_564
H2 O2 3.3375 no 4_574
H2 O3 3.0470 no 3_576
H2 C3 3.5370 no 1_565
H2 C4 3.4784 no 4_574
H2 C5 3.5680 no 4_564
H2 C5 3.4473 no 4_574
H2 H2A 3.5180 no 4_564
H2 H3 2.6838 no 4_574
H2 H5 2.8759 no 4_564
H2 H5 3.2563 no 4_574
H2A O1 3.2438 no 1_545
H2A O1 2.0872 no 3_566
H2A O3 3.1864 no 1_545
H2A O3 2.8604 no .
H2A C3 3.3915 no 1_545
H2A C3 3.4045 no 3_566
H2A H1 3.2148 no 1_545
H2A H1 2.2631 no 3_566
H2A H1 3.3264 no 3_576
H2A H2 3.5180 no 4_565
H2A H2A 2.8416 no 3_566
H2A H3 3.1189 no 1_545
H2A H3 2.2048 no .
H2A H3 3.1971 no 2_556
H3 O1 3.5261 no .
H3 O1 3.0357 no 3_566
H3 O1 2.9615 no 3_576
H3 O1 3.1168 no 4_565
H3 O1 3.0445 no 4_575
H3 O2 2.1004 no .
H3 O2 3.2080 no 1_565
H3 O2 3.3009 no 2_556
H3 C2 3.4034 no 4_575
H3 C4 3.0639 no .
H3 H1 3.1249 no 3_566
H3 H1 2.2052 no 3_576
H3 H1 3.1465 no 4_565
H3 H1 2.2357 no 4_575
H3 H2 2.6838 no 4_575
H3 H2A 2.2048 no .
H3 H2A 3.1189 no 1_565
H3 H2A 3.1971 no 2_556
H5 S1 3.0271 no 4_565
H5 S1 3.3628 no 4_575
H5 C1 3.1933 no 4_565
H5 C2 3.1522 no 4_565
H5 C6 3.5565 no 1_545
H5 H2 2.8759 no 4_565
H5 H2 3.2563 no 4_575
H10 S2 3.3270 no 4_564
H10 S2 3.0010 no 4_574
H10 C13 3.1908 no 4_574
H10 C14 3.1802 no 4_574
H10 H13 3.2498 no 4_564
H10 H13 2.9182 no 4_574
H11 C11 3.2449 no 7_566
H11 C12 3.5591 no 1_565
H11 C12 3.2006 no 7_566
H11 H11 2.7926 no 7_566
H11 H11 3.0880 no 7_576
H11 H12 2.7033 no 7_566
H11 H13 3.1727 no 4_564
H11 H13 3.1617 no 4_574
H12 C11 3.4894 no 7_566
H12 C12 3.1573 no 6_546
H12 C12 3.2705 no 6_556
H12 C13 3.1942 no 6_556
H12 H11 2.7033 no 7_566
H12 H12 2.7392 no 6_546
H12 H12 2.7392 no 6_556
H12 H13 3.5754 no 6_546
H12 H13 2.6012 no 6_556
H13 C10 3.4354 no 4_565
H13 C11 3.3962 no 4_565
H13 C12 3.4107 no 6_546
H13 H10 3.2498 no 4_565
H13 H10 2.9182 no 4_575
H13 H11 3.1727 no 4_565
H13 H11 3.1616 no 4_575
H13 H12 2.6012 no 6_546
H13 H12 3.5754 no 6_556

loop_
_geom_hbond_atom_site_label_D
_geom_hbond_atom_site_label_H
_geom_hbond_atom_site_label_A
_geom_hbond_site_symmetry_H
_geom_hbond_site_symmetry_A
_geom_hbond_distance_DA
_geom_hbond_distance_DH
_geom_hbond_distance_HA
_geom_hbond_angle_DHA
_geom_hbond_publ_flag
O1 H1 O3 . 3_576 2.693(3) 0.820 1.891 165.8 no
O2 H2A O1 . . 2.666(3) 0.820 2.252 111.7 no
O2 H2A O1 . 3_566 2.816(3) 0.820 2.087 147.9 no
O3 H3 O2 . . 2.864(3) 0.791 2.100 162.2 no
O3 H3 O2 2_556 2_556 2.864(3) 0.791 2.100 162.2 no

loop_
_geom_torsion_atom_site_label_1
_geom_torsion_atom_site_label_2
_geom_torsion_atom_site_label_3
_geom_torsion_atom_site_label_4
_geom_torsion
_geom_torsion_publ_flag
C1 S1 C8 C7 -0.82(15) no
C1 S1 C8 C9 178.86(19) no
C8 S1 C1 C2 -178.02(17) no
C8 S1 C1 C6 0.70(15) no
C7 S2 C14 C9 -0.81(15) no
C7 S2 C14 C13 179.59(18) no
C14 S2 C7 C6 179.31(19) no
C14 S2 C7 C8 0.36(15) no
S1 C1 C2 C3 178.29(14) no
S1 C1 C6 C5 -178.54(13) no
S1 C1 C6 C7 -0.4(2) no
C2 C1 C6 C5 0.2(3) no
C2 C1 C6 C7 178.36(18) no
C6 C1 C2 C3 -0.3(3) no
C1 C2 C3 O1 -178.88(19) no
C1 C2 C3 C4 -0.2(4) no
O1 C3 C4 O2 -0.3(3) no
O1 C3 C4 C5 179.63(18) no
C2 C3 C4 O2 -179.11(19) no
C2 C3 C4 C5 0.9(4) no
O2 C4 C5 C6 179.04(17) no
C3 C4 C5 C6 -0.9(4) no
C4 C5 C6 C1 0.4(3) no
C4 C5 C6 C7 -177.25(19) no
C1 C6 C7 S2 -179.14(18) no
C1 C6 C7 C8 -0.2(3) no
C5 C6 C7 S2 -1.3(4) no
C5 C6 C7 C8 177.6(2) no
S2 C7 C8 S1 179.90(11) no
S2 C7 C8 C9 0.2(3) no
C6 C7 C8 S1 0.7(3) no
C6 C7 C8 C9 -179.00(16) no
S1 C8 C9 C10 0.2(4) no
S1 C8 C9 C14 179.57(15) no
C7 C8 C9 C10 179.9(2) no
C7 C8 C9 C14 -0.8(3) no
C8 C9 C10 C11 179.6(2) no
C8 C9 C14 S2 1.0(3) no
C8 C9 C14 C13 -179.35(18) no
C10 C9 C14 S2 -179.52(18) no
C10 C9 C14 C13 0.1(4) no
C14 C9 C10 C11 0.3(4) no
C9 C10 C11 C12 -0.4(4) no
C10 C11 C12 C13 0.0(4) no
C11 C12 C13 C14 0.4(4) no
C12 C13 C14 S2 179.15(19) no
C12 C13 C14 C9 -0.4(4) no
